data_2220023
loop_
_publ_author_name
'Nigar, Asifa'
'Akhter, Zareen'
'Bolte, Michael'
'Siddiqi, Humaira M.'
'Hussain, Rizwan'

_publ_section_title
;
 <i>N</i>-[4-(4-Nitrophenoxy)phenyl]propionamide
;
_journal_coeditor_code WM2199
_journal_issue 11
_journal_name_full 'Acta Crystallographica Section E'
_journal_page_first o2186
_journal_paper_doi 10.1107/S1600536808034119
_journal_volume 64
_journal_year 2008
_chemical_formula_iupac 'C15 H14 N2 O4'
_chemical_formula_moiety 'C15 H14 N2 O4'
_chemical_formula_sum 'C15 H14 N2 O4'
_chemical_formula_weight 286.28
_chemical_name_systematic
;
<i>N</i>-[4-(4-Nitrophenoxy)phenyl]propionamide
;
_space_group_IT_number 14
_symmetry_cell_setting monoclinic
_symmetry_space_group_name_Hall '-P 2yn'
_symmetry_space_group_name_H-M 'P 1 21/n 1'
_atom_sites_solution_hydrogens geom
_atom_sites_solution_primary direct
_atom_sites_solution_secondary difmap
_audit_creation_method SHELXL-97
_cell_angle_alpha 90.00
_cell_angle_beta 101.875(7)
_cell_angle_gamma 90.00
_cell_formula_units_Z 4
_cell_length_a 14.8597(14)
_cell_length_b 5.2400(3)
_cell_length_c 17.9034(16)
_cell_measurement_reflns_used 14480
_cell_measurement_temperature 173(2)
_cell_measurement_theta_max 26.6
_cell_measurement_theta_min 3.5
_cell_volume 1364.2(2)
_computing_cell_refinement 'X-AREA (Stoe & Cie, 2001)'
_computing_data_collection 'X-AREA (Stoe & Cie, 2001)'
_computing_data_reduction 'X-RED (Stoe & Cie, 2001)'
_computing_molecular_graphics 'XP in SHELXTL-Plus (Sheldrick, 2008)'
_computing_publication_material 'SHELXL97 (Sheldrick, 2008)'
_computing_structure_refinement 'SHELXL97 (Sheldrick, 2008)'
_computing_structure_solution 'SHELXS97 (Sheldrick, 2008)'
_diffrn_ambient_temperature 173(2)
_diffrn_measured_fraction_theta_full 0.998
_diffrn_measured_fraction_theta_max 0.991
_diffrn_measurement_device_type 'Stoe IPDSII'
_diffrn_measurement_method \w
_diffrn_radiation_monochromator graphite
_diffrn_radiation_source 'fine-focus sealed tube'
_diffrn_radiation_type MoK\a
_diffrn_radiation_wavelength 0.71073
_diffrn_reflns_av_R_equivalents 0.0482
_diffrn_reflns_av_sigmaI/netI 0.0243
_diffrn_reflns_limit_h_max 18
_diffrn_reflns_limit_h_min -18
_diffrn_reflns_limit_k_max 6
_diffrn_reflns_limit_k_min -6
_diffrn_reflns_limit_l_max 22
_diffrn_reflns_limit_l_min -22
_diffrn_reflns_number 16399
_diffrn_reflns_theta_full 25.00
_diffrn_reflns_theta_max 26.44
_diffrn_reflns_theta_min 3.48
_diffrn_standards_number 0
_exptl_absorpt_coefficient_mu 0.103
_exptl_absorpt_correction_type none
_exptl_crystal_colour yellow
_exptl_crystal_density_diffrn 1.394
_exptl_crystal_density_method 'not measured'
_exptl_crystal_description plate
_exptl_crystal_F_000 600
_exptl_crystal_size_max 0.37
_exptl_crystal_size_mid 0.28
_exptl_crystal_size_min 0.19
_refine_diff_density_max 0.280
_refine_diff_density_min -0.186
_refine_ls_extinction_coef 0.0097(15)
_refine_ls_extinction_expression Fc^*^=kFc[1+0.001xFc^2^\l^3^/sin(2\q)]^-1/4^
_refine_ls_extinction_method 'SHELXL97 (Sheldrick, 2008)'
_refine_ls_goodness_of_fit_ref 1.031
_refine_ls_hydrogen_treatment mixed
_refine_ls_matrix_type full
_refine_ls_number_parameters 195
_refine_ls_number_reflns 2788
_refine_ls_number_restraints 0
_refine_ls_restrained_S_all 1.031
_refine_ls_R_factor_all 0.0452
_refine_ls_R_factor_gt 0.0358
_refine_ls_shift/su_max 0.000
_refine_ls_shift/su_mean 0.000
_refine_ls_structure_factor_coef Fsqd
_refine_ls_weighting_details 'w=1/[\s^2^(Fo^2^)+(0.0525P)^2^+0.2968P] where P=(Fo^2^+2Fc^2^)/3'
_refine_ls_weighting_scheme calc
_refine_ls_wR_factor_gt 0.0910
_refine_ls_wR_factor_ref 0.0957
_reflns_number_gt 2347
_reflns_number_total 2788
_reflns_threshold_expression I>2\s(I)
_cod_data_source_file wm2199.cif
_cod_data_source_block I
_cod_depositor_comments
;
The following automatic conversions were performed:
'_symmetry_cell_setting' value 'Monoclinic' changed to 'monoclinic'
according to '/home/saulius/struct/CIF-dictionaries/cif_core.dic'
dictionary named 'cif_core.dic' version 2.4.1 from 2010-06-29.

Automatic conversion script
Id: cif_fix_enum 1527 2010-12-29 10:47:43Z saulius 

The following automatic conversions were performed:

'_symmetry_cell_setting' value 'Monoclinic' changed to 'monoclinic'
according to /home/saulius/struct/CIF-dictionaries/cif_core.dic
dictionary named 'cif_core.dic' version 2.4.1 from 2010-06-29.

Automatic conversion script
Id: cif_fix_values 1715 2011-07-08 13:25:40Z adriana 
;
_cod_original_cell_volume 1364.21(19)
_cod_original_sg_symbol_H-M 'P 21/n'
_cod_database_code 2220023
_cod_database_fobs_code 2220023

loop_
_symmetry_equiv_pos_as_xyz
'x, y, z'
'-x+1/2, y+1/2, -z+1/2'
'-x, -y, -z'
'x-1/2, -y-1/2, z-1/2'

loop_
_atom_site_type_symbol
_atom_site_label
_atom_site_fract_x
_atom_site_fract_y
_atom_site_fract_z
_atom_site_U_iso_or_equiv
_atom_site_adp_type
_atom_site_calc_flag
_atom_site_refinement_flags
_atom_site_occupancy
N N1 0.49215(7) 0.2717(2) 0.90078(6) 0.0246(2) Uani d . 1
H H1 0.5157(11) 0.129(3) 0.9083(9) 0.033(4) Uiso d . 1
N N2 -0.13564(7) 0.9965(2) 0.86242(7) 0.0307(3) Uani d . 1
O O1 0.52173(6) 0.69920(16) 0.90359(6) 0.0319(2) Uani d . 1
O O2 0.10753(6) 0.21455(17) 0.82463(6) 0.0321(2) Uani d . 1
O O3 -0.12604(8) 1.1019(2) 0.92505(7) 0.0495(3) Uani d . 1
O O4 -0.19763(7) 1.0515(2) 0.80818(6) 0.0418(3) Uani d . 1
C C1 0.54954(8) 0.4769(2) 0.91080(7) 0.0234(3) Uani d . 1
C C2 0.65154(9) 0.4133(2) 0.93362(8) 0.0290(3) Uani d . 1
H H2A 0.6700 0.4115 0.9900 0.035 Uiso calc R 1
H H2B 0.6620 0.2402 0.9149 0.035 Uiso calc R 1
C C3 0.71154(9) 0.6026(3) 0.90187(9) 0.0352(3) Uani d . 1
H H3A 0.7763 0.5540 0.9183 0.053 Uiso calc R 1
H H3B 0.7023 0.7740 0.9209 0.053 Uiso calc R 1
H H3C 0.6947 0.6019 0.8460 0.053 Uiso calc R 1
C C11 0.39403(8) 0.2759(2) 0.88371(7) 0.0226(3) Uani d . 1
C C12 0.34820(9) 0.0773(2) 0.91224(8) 0.0291(3) Uani d . 1
H H12 0.3826 -0.0495 0.9437 0.035 Uiso calc R 1
C C13 0.25238(9) 0.0633(2) 0.89496(8) 0.0302(3) Uani d . 1
H H13 0.2215 -0.0714 0.9148 0.036 Uiso calc R 1
C C14 0.20289(8) 0.2483(2) 0.84859(7) 0.0250(3) Uani d . 1
C C15 0.24723(9) 0.4488(2) 0.82019(7) 0.0270(3) Uani d . 1
H H15 0.2124 0.5757 0.7890 0.032 Uiso calc R 1
C C16 0.34320(9) 0.4629(2) 0.83775(7) 0.0258(3) Uani d . 1
H H16 0.3738 0.5994 0.8185 0.031 Uiso calc R 1
C C21 0.05086(8) 0.4152(2) 0.83521(7) 0.0251(3) Uani d . 1
C C22 -0.02514(9) 0.4618(3) 0.77680(7) 0.0309(3) Uani d . 1
H H22 -0.0347 0.3634 0.7313 0.037 Uiso calc R 1
C C23 -0.08678(9) 0.6532(3) 0.78568(7) 0.0306(3) Uani d . 1
H H23 -0.1389 0.6875 0.7464 0.037 Uiso calc R 1
C C24 -0.07090(8) 0.7935(2) 0.85284(7) 0.0255(3) Uani d . 1
C C25 0.00430(9) 0.7460(3) 0.91150(7) 0.0302(3) Uani d . 1
H H25 0.0134 0.8432 0.9572 0.036 Uiso calc R 1
C C26 0.06596(9) 0.5553(3) 0.90256(7) 0.0299(3) Uani d . 1
H H26 0.1179 0.5209 0.9420 0.036 Uiso calc R 1

loop_
_atom_site_aniso_label
_atom_site_aniso_U_11
_atom_site_aniso_U_22
_atom_site_aniso_U_33
_atom_site_aniso_U_12
_atom_site_aniso_U_13
_atom_site_aniso_U_23
N1 0.0236(5) 0.0169(5) 0.0340(6) 0.0039(4) 0.0074(4) 0.0037(4)
N2 0.0215(5) 0.0311(6) 0.0381(6) -0.0002(4) 0.0029(5) -0.0022(5)
O1 0.0261(5) 0.0180(4) 0.0503(6) 0.0026(4) 0.0045(4) 0.0018(4)
O2 0.0229(5) 0.0270(5) 0.0462(6) -0.0025(4) 0.0065(4) -0.0104(4)
O3 0.0393(6) 0.0555(7) 0.0490(7) 0.0155(5) -0.0018(5) -0.0224(6)
O4 0.0289(5) 0.0452(6) 0.0466(6) 0.0089(4) -0.0032(4) 0.0036(5)
C1 0.0237(6) 0.0209(6) 0.0264(6) 0.0024(5) 0.0068(5) 0.0025(5)
C2 0.0255(6) 0.0230(6) 0.0387(7) 0.0032(5) 0.0070(5) 0.0058(5)
C3 0.0265(7) 0.0322(7) 0.0493(8) 0.0022(6) 0.0133(6) 0.0065(6)
C11 0.0240(6) 0.0196(5) 0.0253(6) 0.0015(4) 0.0078(5) -0.0020(4)
C12 0.0291(7) 0.0210(6) 0.0382(7) 0.0034(5) 0.0090(5) 0.0068(5)
C13 0.0297(7) 0.0218(6) 0.0418(7) -0.0017(5) 0.0136(6) 0.0038(5)
C14 0.0222(6) 0.0234(6) 0.0303(6) -0.0001(5) 0.0073(5) -0.0063(5)
C15 0.0269(6) 0.0237(6) 0.0292(6) 0.0023(5) 0.0030(5) 0.0030(5)
C16 0.0262(6) 0.0231(6) 0.0283(6) -0.0016(5) 0.0062(5) 0.0040(5)
C21 0.0204(6) 0.0243(6) 0.0317(7) -0.0026(5) 0.0082(5) -0.0015(5)
C22 0.0286(7) 0.0361(7) 0.0269(6) -0.0046(5) 0.0033(5) -0.0081(5)
C23 0.0228(6) 0.0382(7) 0.0277(7) -0.0020(5) -0.0018(5) -0.0015(5)
C24 0.0188(6) 0.0273(6) 0.0306(6) -0.0013(5) 0.0055(5) -0.0002(5)
C25 0.0260(6) 0.0372(7) 0.0260(6) 0.0020(5) 0.0018(5) -0.0077(6)
C26 0.0231(6) 0.0365(7) 0.0275(7) 0.0029(5) -0.0007(5) -0.0024(5)

loop_
_atom_type_symbol
_atom_type_description
_atom_type_scat_dispersion_real
_atom_type_scat_dispersion_imag
_atom_type_scat_source
C C 0.0033 0.0016 'International Tables Vol C Tables 4.2.6.8 and 6.1.1.4'
H H 0.0000 0.0000 'International Tables Vol C Tables 4.2.6.8 and 6.1.1.4'
N N 0.0061 0.0033 'International Tables Vol C Tables 4.2.6.8 and 6.1.1.4'
O O 0.0106 0.0060 'International Tables Vol C Tables 4.2.6.8 and 6.1.1.4'

loop_
_geom_angle_atom_site_label_1
_geom_angle_atom_site_label_2
_geom_angle_atom_site_label_3
_geom_angle
C1 N1 C11 126.93(10)
C1 N1 H1 117.5(11)
C11 N1 H1 115.4(11)
O4 N2 O3 122.86(12)
O4 N2 C24 118.75(11)
O3 N2 C24 118.38(11)
C21 O2 C14 117.81(9)
O1 C1 N1 123.01(11)
O1 C1 C2 121.87(11)
N1 C1 C2 115.10(10)
C3 C2 C1 112.62(10)
C3 C2 H2A 109.1
C1 C2 H2A 109.1
C3 C2 H2B 109.1
C1 C2 H2B 109.1
H2A C2 H2B 107.8
C2 C3 H3A 109.5
C2 C3 H3B 109.5
H3A C3 H3B 109.5
C2 C3 H3C 109.5
H3A C3 H3C 109.5
H3B C3 H3C 109.5
C12 C11 C16 119.52(11)
C12 C11 N1 117.63(11)
C16 C11 N1 122.80(11)
C13 C12 C11 120.68(12)
C13 C12 H12 119.7
C11 C12 H12 119.7
C14 C13 C12 119.20(11)
C14 C13 H13 120.4
C12 C13 H13 120.4
C13 C14 C15 120.99(11)
C13 C14 O2 118.22(11)
C15 C14 O2 120.49(11)
C14 C15 C16 119.71(11)
C14 C15 H15 120.1
C16 C15 H15 120.1
C11 C16 C15 119.90(11)
C11 C16 H16 120.0
C15 C16 H16 120.0
O2 C21 C26 121.72(11)
O2 C21 C22 116.88(11)
C26 C21 C22 121.31(12)
C23 C22 C21 119.47(12)
C23 C22 H22 120.3
C21 C22 H22 120.3
C24 C23 C22 118.89(12)
C24 C23 H23 120.6
C22 C23 H23 120.6
C23 C24 C25 121.81(12)
C23 C24 N2 119.11(11)
C25 C24 N2 119.08(11)
C26 C25 C24 119.30(12)
C26 C25 H25 120.4
C24 C25 H25 120.4
C25 C26 C21 119.22(12)
C25 C26 H26 120.4
C21 C26 H26 120.4

loop_
_geom_bond_atom_site_label_1
_geom_bond_atom_site_label_2
_geom_bond_distance
N1 C1 1.3613(16)
N1 C11 1.4270(16)
N1 H1 0.825(17)
N2 O4 1.2273(15)
N2 O3 1.2314(15)
N2 C24 1.4678(16)
O1 C1 1.2339(15)
O2 C21 1.3842(15)
O2 C14 1.4047(15)
C1 C2 1.5233(17)
C2 C3 1.5201(18)
C2 H2A 0.9900
C2 H2B 0.9900
C3 H3A 0.9800
C3 H3B 0.9800
C3 H3C 0.9800
C11 C12 1.3965(17)
C11 C16 1.3972(17)
C12 C13 1.3954(19)
C12 H12 0.9500
C13 C14 1.3849(18)
C13 H13 0.9500
C14 C15 1.3910(18)
C15 C16 1.3976(18)
C15 H15 0.9500
C16 H16 0.9500
C21 C26 1.3899(18)
C21 C22 1.3938(18)
C22 C23 1.389(2)
C22 H22 0.9500
C23 C24 1.3875(18)
C23 H23 0.9500
C24 C25 1.3894(18)
C25 C26 1.3871(18)
C25 H25 0.9500
C26 H26 0.9500

loop_
_geom_hbond_atom_site_label_D
_geom_hbond_atom_site_label_H
_geom_hbond_atom_site_label_A
_geom_hbond_site_symmetry_A
_geom_hbond_distance_DH
_geom_hbond_distance_HA
_geom_hbond_distance_DA
_geom_hbond_angle_DHA
N1 H1 O1 1_545 0.825(17) 2.255(17) 3.0306(13) 156.7(15)
C25 H25 O3 3_577 0.95 2.42 3.2082(17) 139.8
C23 H23 O4 2_446 0.95 2.53 3.3400(16) 143.7

loop_
_geom_torsion_atom_site_label_1
_geom_torsion_atom_site_label_2
_geom_torsion_atom_site_label_3
_geom_torsion_atom_site_label_4
_geom_torsion
C11 N1 C1 O1 -2.4(2)
C11 N1 C1 C2 176.22(11)
O1 C1 C2 C3 -34.15(18)
N1 C1 C2 C3 147.24(12)
C1 N1 C11 C12 -148.08(13)
C1 N1 C11 C16 34.49(19)
C16 C11 C12 C13 0.35(19)
N1 C11 C12 C13 -177.16(12)
C11 C12 C13 C14 0.4(2)
C12 C13 C14 C15 -1.02(19)
C12 C13 C14 O2 172.67(11)
C21 O2 C14 C13 129.12(12)
C21 O2 C14 C15 -57.16(16)
C13 C14 C15 C16 0.85(19)
O2 C14 C15 C16 -172.70(11)
C12 C11 C16 C15 -0.53(18)
N1 C11 C16 C15 176.85(11)
C14 C15 C16 C11 -0.06(19)
C14 O2 C21 C26 -43.11(17)
C14 O2 C21 C22 140.29(12)
O2 C21 C22 C23 177.11(11)
C26 C21 C22 C23 0.5(2)
C21 C22 C23 C24 0.0(2)
C22 C23 C24 C25 -0.6(2)
C22 C23 C24 N2 179.81(12)
O4 N2 C24 C23 -6.26(18)
O3 N2 C24 C23 172.74(13)
O4 N2 C24 C25 174.14(12)
O3 N2 C24 C25 -6.86(18)
C23 C24 C25 C26 0.8(2)
N2 C24 C25 C26 -179.65(12)
C24 C25 C26 C21 -0.3(2)
O2 C21 C26 C25 -176.78(12)
C22 C21 C26 C25 -0.3(2)

loop_
_cod_related_entry_id
_cod_related_entry_database
_cod_related_entry_code
1 ChemSpider 24741005
